data_4309364
loop_
_publ_author_name
'Timothy J. Boyle'
'Nicholas L. Andrews'
'Todd M. Alam'
'David R. Tallant'
'Mark A. Rodriguez'
'David Ingersoll'

_publ_section_title
;
Speciation in the AlCl3/SO2Cl2 Catholyte System
;
_journal_name_full 'Inorganic Chemistry'
_journal_page_first 5934
_journal_page_last 5940
_journal_paper_doi 10.1021/ic050621z
_journal_volume 44
_journal_year 2005
_chemical_formula_sum 'Al2 Cl6 O4 S2'
_chemical_formula_weight 394.78
_chemical_name_systematic
; 
 ? 
;
_space_group_IT_number 2
_symmetry_cell_setting triclinic
_symmetry_space_group_name_Hall '-P 1'
_symmetry_space_group_name_H-M 'P -1'
_atom_sites_solution_hydrogens geom
_atom_sites_solution_primary direct
_atom_sites_solution_secondary difmap
_audit_creation_method SHELXL-97
_cell_angle_alpha 94.202(17)
_cell_angle_beta 106.616(16)
_cell_angle_gamma 109.251(15)
_cell_formula_units_Z 1
_cell_length_a 6.188(7)
_cell_length_b 7.351(8)
_cell_length_c 7.816(8)
_cell_measurement_temperature 168(2)
_cell_volume 316.1(6)
_computing_cell_refinement 'Bruker SMART'
_computing_data_collection 'Bruker SMART'
_computing_data_reduction 'Bruker SHELXTL'
_computing_molecular_graphics 'Bruker SHELXTL'
_computing_publication_material 'Bruker SHELXTL'
_computing_structure_refinement 'SHELXL-97 (Sheldrick, 1997)'
_computing_structure_solution 'SHELXS-97 (Sheldrick, 1990)'
_diffrn_ambient_temperature 168(2)
_diffrn_measured_fraction_theta_full 0.992
_diffrn_measured_fraction_theta_max 0.992
_diffrn_measurement_device_type 'CCD area detector'
_diffrn_measurement_method 'phi and omega scans'
_diffrn_radiation_monochromator graphite
_diffrn_radiation_source 'fine-focus sealed tube'
_diffrn_radiation_type MoK\a
_diffrn_radiation_wavelength 0.71073
_diffrn_reflns_av_R_equivalents 0.0235
_diffrn_reflns_av_sigmaI/netI 0.0341
_diffrn_reflns_limit_h_max 7
_diffrn_reflns_limit_h_min -7
_diffrn_reflns_limit_k_max 8
_diffrn_reflns_limit_k_min -8
_diffrn_reflns_limit_l_max 9
_diffrn_reflns_limit_l_min -9
_diffrn_reflns_number 2434
_diffrn_reflns_theta_full 25.70
_diffrn_reflns_theta_max 25.70
_diffrn_reflns_theta_min 2.77
_exptl_absorpt_coefficient_mu 1.810
_exptl_absorpt_correction_type none
_exptl_crystal_colour colorless
_exptl_crystal_density_diffrn 2.074
_exptl_crystal_density_method 'not measured'
_exptl_crystal_description plate
_exptl_crystal_F_000 192
_exptl_crystal_size_max .11
_exptl_crystal_size_min .34
_refine_diff_density_max 0.433
_refine_diff_density_min -0.339
_refine_diff_density_rms 0.078
_refine_ls_extinction_method none
_refine_ls_goodness_of_fit_ref 1.076
_refine_ls_hydrogen_treatment mixed
_refine_ls_matrix_type full
_refine_ls_number_parameters 64
_refine_ls_number_reflns 1199
_refine_ls_number_restraints 0
_refine_ls_restrained_S_all 1.076
_refine_ls_R_factor_all 0.0371
_refine_ls_R_factor_gt 0.0294
_refine_ls_shift/su_max 0.001
_refine_ls_shift/su_mean 0.000
_refine_ls_structure_factor_coef Fsqd
_refine_ls_weighting_details 'calc w=1/[\s^2^(Fo^2^)+(0.0374P)^2^+0.0968P] where P=(Fo^2^+2Fc^2^)/3'
_refine_ls_weighting_scheme calc
_refine_ls_wR_factor_gt 0.0732
_refine_ls_wR_factor_ref 0.0768
_reflns_number_gt 1033
_reflns_number_total 1199
_reflns_threshold_expression >2sigma(I)
_cod_data_source_file ic050621zsi20050422_073230.cif
_cod_data_source_block tjb116s
_cod_depositor_comments
;
The following automatic conversions were performed:
'_symmetry_cell_setting' value 'Triclinic' changed to 'triclinic'
according to '/home/saulius/struct/CIF-dictionaries/cif_core.dic'
dictionary named 'cif_core.dic' version 2.4.1 from 2010-06-29.

Automatic conversion script
Id: cif_fix_enum 1527 2010-12-29 10:47:43Z saulius 
;
_cod_original_cell_volume 316.0(6)
_cod_database_code 4309364

loop_
_symmetry_equiv_pos_as_xyz
'x, y, z'
'-x, -y, -z'

loop_
_atom_site_label
_atom_site_type_symbol
_atom_site_fract_x
_atom_site_fract_y
_atom_site_fract_z
_atom_site_U_iso_or_equiv
_atom_site_adp_type
_atom_site_occupancy
_atom_site_symmetry_multiplicity
_atom_site_calc_flag
_atom_site_refinement_flags
_atom_site_disorder_assembly
_atom_site_disorder_group
Al1 Al 0.29391(13) 0.80173(11) 1.15625(9) 0.0231(2) Uani 1 1 d . . .
S1 S 0.38633(11) 0.75372(9) 0.77283(8) 0.02505(18) Uani 1 1 d . . .
O1 O 0.3820(3) 0.7677(3) 0.9637(2) 0.0306(4) Uani 1 1 d . . .
O2 O 0.5814(3) 0.9379(3) 0.7692(2) 0.0286(4) Uani 1 1 d . . .
Cl1 Cl 0.46215(12) 0.67201(10) 1.35508(8) 0.03303(19) Uani 1 1 d . . .
Cl2 Cl -0.08116(11) 0.71687(10) 1.08914(10) 0.0371(2) Uani 1 1 d . . .
Cl3 Cl 0.07711(13) 0.79712(13) 0.63785(10) 0.0492(2) Uani 1 1 d . . .

loop_
_atom_site_aniso_label
_atom_site_aniso_U_11
_atom_site_aniso_U_22
_atom_site_aniso_U_33
_atom_site_aniso_U_23
_atom_site_aniso_U_13
_atom_site_aniso_U_12
Al1 0.0216(4) 0.0267(4) 0.0217(4) 0.0073(3) 0.0078(3) 0.0085(3)
S1 0.0300(4) 0.0238(3) 0.0226(3) 0.0037(2) 0.0097(3) 0.0105(3)
O1 0.0335(10) 0.0365(11) 0.0236(9) 0.0071(8) 0.0127(8) 0.0118(9)
O2 0.0309(10) 0.0294(10) 0.0281(9) 0.0063(8) 0.0132(8) 0.0110(8)
Cl1 0.0405(4) 0.0389(4) 0.0253(3) 0.0132(3) 0.0101(3) 0.0208(3)
Cl2 0.0217(3) 0.0422(4) 0.0467(4) 0.0076(3) 0.0114(3) 0.0109(3)
Cl3 0.0305(4) 0.0681(6) 0.0426(4) 0.0178(4) 0.0026(3) 0.0165(4)

loop_
_atom_type_symbol
_atom_type_description
_atom_type_scat_dispersion_real
_atom_type_scat_dispersion_imag
_atom_type_scat_source
O O 0.0106 0.0060 'International Tables Vol C Tables 4.2.6.8 and 6.1.1.4'
Al Al 0.0645 0.0514 'International Tables Vol C Tables 4.2.6.8 and 6.1.1.4'
S S 0.1246 0.1234 'International Tables Vol C Tables 4.2.6.8 and 6.1.1.4'
Cl Cl 0.1484 0.1585 'International Tables Vol C Tables 4.2.6.8 and 6.1.1.4'

loop_
_geom_angle_atom_site_label_1
_geom_angle_atom_site_label_2
_geom_angle_atom_site_label_3
_geom_angle
_geom_angle_site_symmetry_1
_geom_angle_site_symmetry_3
_geom_angle_publ_flag
O1 Al1 O2 103.75(9) . 2_677 ?
O1 Al1 Cl2 112.20(8) . . ?
O2 Al1 Cl2 106.55(7) 2_677 . ?
O1 Al1 Cl1 108.10(10) . . ?
O2 Al1 Cl1 109.14(9) 2_677 . ?
Cl2 Al1 Cl1 116.32(6) . . ?
O2 S1 O1 106.28(11) . . ?
O2 S1 Cl3 102.61(11) . . ?
O1 S1 Cl3 102.09(9) . . ?
S1 O1 Al1 161.63(13) . . ?
S1 O2 Al1 143.44(12) . 2_677 ?

loop_
_geom_bond_atom_site_label_1
_geom_bond_atom_site_label_2
_geom_bond_distance
_geom_bond_site_symmetry_2
_geom_bond_publ_flag
Al1 O1 1.769(2) . ?
Al1 O2 1.790(3) 2_677 ?
Al1 Cl2 2.086(3) . ?
Al1 Cl1 2.0867(17) . ?
S1 O2 1.496(2) . ?
S1 O1 1.496(2) . ?
S1 Cl3 2.043(2) . ?
O2 Al1 1.790(3) 2_677 ?
